data_7109453
loop_
_publ_author_name
'David J. Harding'
'Wasinee Phonsri'
'Phimphaka Harding'
'Ian A. Gass'
'Keith S.Murray'
'Boujemaa Moubaraki'
'John D. Cashion'
'Lujia Liu'
'Shane G. Telfer'

_publ_section_title
;
 Abrupt spin crossover in an iron(III) quinolylsalicylaldimine complex:
 structural insights and solvent effects
;
_journal_name_full Chem.Commun.
_journal_page_first 6340
_journal_paper_doi 10.1039/c3cc42125b
_journal_volume 49
_journal_year 2013
_chemical_formula_sum 'C34 H24 F3 Fe I2 N4 O6 S'
_chemical_formula_weight 983.28
_chemical_name_systematic
;
 ?
;
_space_group_IT_number 2
_symmetry_cell_setting triclinic
_symmetry_space_group_name_Hall '-P 1'
_symmetry_space_group_name_H-M 'P -1'
_atom_sites_solution_hydrogens geom
_atom_sites_solution_primary direct
_atom_sites_solution_secondary difmap
_audit_creation_method SHELXL-97
_cell_angle_alpha 70.108(5)
_cell_angle_beta 87.581(6)
_cell_angle_gamma 68.745(5)
_cell_formula_units_Z 2
_cell_length_a 12.2488(5)
_cell_length_b 12.3956(4)
_cell_length_c 12.8192(9)
_cell_measurement_reflns_used 8269
_cell_measurement_temperature 163(2)
_cell_measurement_theta_max 70.5
_cell_measurement_theta_min 6.6
_cell_volume 1698.40(17)
_computing_cell_refinement 'FSProcess in Process-Auto (Rigaku, 1998)'
_computing_data_collection 'CrystalClear (Rigaku, 2005)'
_computing_data_reduction 'FSProcess in Process-Auto (Rigaku, 1998)'
_computing_structure_refinement 'SHELXL-97 (Sheldrick, 1997)'
_computing_structure_solution 'SHELXS97 (Sheldrick, 2008)'
_diffrn_ambient_temperature 163(2)
_diffrn_detector_area_resol_mean 10
_diffrn_measured_fraction_theta_full 0.940
_diffrn_measured_fraction_theta_max 0.940
_diffrn_measurement_device_type 'Rigaku Spider'
_diffrn_measurement_method \w-scans
_diffrn_radiation_monochromator 'Rigaku VariMax-HF Confocal Optical System'
_diffrn_radiation_source 'Rigaku MM007 rotating anode'
_diffrn_radiation_type CuK\a
_diffrn_radiation_wavelength 1.54178
_diffrn_reflns_av_R_equivalents 0.0875
_diffrn_reflns_av_sigmaI/netI 0.1051
_diffrn_reflns_limit_h_max 14
_diffrn_reflns_limit_h_min -15
_diffrn_reflns_limit_k_max 14
_diffrn_reflns_limit_k_min -15
_diffrn_reflns_limit_l_max 15
_diffrn_reflns_limit_l_min -14
_diffrn_reflns_number 19123
_diffrn_reflns_theta_full 72.08
_diffrn_reflns_theta_max 72.08
_diffrn_reflns_theta_min 6.61
_exptl_absorpt_coefficient_mu 19.012
_exptl_absorpt_correction_T_max 1.00
_exptl_absorpt_correction_T_min 0.57
_exptl_absorpt_correction_type multi-scan
_exptl_absorpt_process_details '(ABSCOR; Higashi, 1995)'
_exptl_crystal_colour 'dark red'
_exptl_crystal_density_diffrn 1.923
_exptl_crystal_density_method 'not measured'
_exptl_crystal_description block
_exptl_crystal_F_000 958
_exptl_crystal_size_max 0.25
_exptl_crystal_size_mid 0.11
_exptl_crystal_size_min 0.09
_refine_diff_density_max 1.649
_refine_diff_density_min -3.601
_refine_diff_density_rms 0.212
_refine_ls_extinction_method none
_refine_ls_goodness_of_fit_ref 1.221
_refine_ls_hydrogen_treatment constr
_refine_ls_matrix_type full
_refine_ls_number_parameters 462
_refine_ls_number_reflns 6290
_refine_ls_number_restraints 6
_refine_ls_restrained_S_all 1.221
_refine_ls_R_factor_all 0.1160
_refine_ls_R_factor_gt 0.0969
_refine_ls_shift/su_max 0.000
_refine_ls_shift/su_mean 0.000
_refine_ls_structure_factor_coef Fsqd
_refine_ls_weighting_details 'calc w=1/[\s^2^(Fo^2^)+(0.1600P)^2^+0.0000P] where P=(Fo^2^+2Fc^2^)/3'
_refine_ls_weighting_scheme calc
_refine_ls_wR_factor_gt 0.2574
_refine_ls_wR_factor_ref 0.3105
_reflns_number_gt 4155
_reflns_number_total 6290
_reflns_threshold_expression >2sigma(I)
_cod_data_source_file c3cc42125b.txt
_cod_data_source_block wp91ltb
_cod_original_cell_volume 1698.40(15)
_cod_original_sg_symbol_H-M P-1
_cod_database_code 7109453

loop_
_symmetry_equiv_pos_as_xyz
'x, y, z'
'-x, -y, -z'

loop_
_atom_site_label
_atom_site_type_symbol
_atom_site_fract_x
_atom_site_fract_y
_atom_site_fract_z
_atom_site_U_iso_or_equiv
_atom_site_adp_type
_atom_site_occupancy
_atom_site_symmetry_multiplicity
_atom_site_calc_flag
_atom_site_refinement_flags
Fe1 Fe 1.12029(16) 0.21563(16) -0.03950(15) 0.0412(5) Uani 1 1 d .
I1 I 0.96837(8) 0.35636(8) 0.49094(7) 0.0573(3) Uani 1 1 d .
I2 I 0.63274(8) 0.26728(9) -0.41946(7) 0.0601(3) Uani 1 1 d .
N1 N 1.1423(8) 0.3511(9) -0.0077(7) 0.041(2) Uani 1 1 d .
N2 N 1.1972(8) 0.2703(9) -0.1715(8) 0.046(2) Uani 1 1 d .
N20 N 1.2782(9) 0.0906(9) 0.0357(7) 0.043(2) Uani 1 1 d .
N21 N 1.1094(9) 0.0779(10) -0.0735(8) 0.046(2) Uani 1 1 d .
C1 C 1.0350(10) 0.2090(11) 0.1751(9) 0.043(3) Uani 1 1 d .
C2 C 0.9844(11) 0.1562(11) 0.2682(11) 0.050(3) Uani 1 1 d .
H2 H 0.9631 0.0891 0.2704 0.060 Uiso 1 1 calc R
C3 C 0.9640(12) 0.1969(12) 0.3571(11) 0.055(3) Uani 1 1 d .
H3 H 0.9329 0.1559 0.4208 0.066 Uiso 1 1 calc R
C4 C 0.9900(11) 0.3010(13) 0.3523(10) 0.051(3) Uani 1 1 d .
C5 C 1.0351(11) 0.3576(12) 0.2611(11) 0.049(3) Uani 1 1 d .
H5 H 1.0513 0.4279 0.2584 0.059 Uiso 1 1 calc R
C6 C 1.0589(10) 0.3158(12) 0.1696(10) 0.044(3) Uani 1 1 d .
C7 C 1.1091(10) 0.3809(10) 0.0789(8) 0.038(2) Uani 1 1 d .
H7 H 1.1188 0.4521 0.0827 0.046 Uiso 1 1 calc R
C8 C 1.1998(10) 0.4154(11) -0.0901(9) 0.043(3) Uani 1 1 d .
C9 C 1.2320(11) 0.5105(12) -0.0868(10) 0.051(3) Uani 1 1 d .
H9 H 1.2161 0.5394 -0.0259 0.061 Uiso 1 1 calc R
C10 C 1.2883(12) 0.5622(12) -0.1753(11) 0.057(3) Uani 1 1 d .
H10 H 1.3089 0.6287 -0.1739 0.068 Uiso 1 1 calc R
C11 C 1.3160(12) 0.5233(14) -0.2647(11) 0.060(4) Uani 1 1 d .
H11 H 1.3564 0.5603 -0.3223 0.071 Uiso 1 1 calc R
C12 C 1.2825(11) 0.4254(13) -0.2688(11) 0.053(3) Uani 1 1 d .
C13 C 1.2243(10) 0.3704(10) -0.1772(10) 0.042(3) Uani 1 1 d .
C14 C 1.3007(11) 0.3785(10) -0.3553(8) 0.045(3) Uani 1 1 d .
H14 H 1.3359 0.4140 -0.4187 0.054 Uiso 1 1 calc R
C15 C 1.2681(10) 0.2803(10) -0.3504(10) 0.046(3) Uani 1 1 d .
H15 H 1.2792 0.2496 -0.4102 0.055 Uiso 1 1 calc R
C16 C 1.2186(10) 0.2278(11) -0.2551(8) 0.042(3) Uani 1 1 d .
H16 H 1.1995 0.1586 -0.2502 0.050 Uiso 1 1 calc R
C20 C 0.9047(10) 0.3072(11) -0.1760(9) 0.040(3) Uani 1 1 d .
C21 C 0.8052(11) 0.4094(11) -0.2358(9) 0.045(3) Uani 1 1 d .
H21 H 0.7914 0.4879 -0.2308 0.055 Uiso 1 1 calc R
C22 C 0.7272(11) 0.3974(11) -0.3017(9) 0.045(3) Uani 1 1 d .
H22 H 0.6597 0.4674 -0.3401 0.055 Uiso 1 1 calc R
C23 C 0.7458(11) 0.2852(12) -0.3128(9) 0.046(3) Uani 1 1 d .
C24 C 0.8376(11) 0.1873(11) -0.2582(10) 0.043(3) Uani 1 1 d .
H24 H 0.8484 0.1096 -0.2635 0.052 Uiso 1 1 calc R
C25 C 0.9224(10) 0.1968(10) -0.1900(9) 0.038(2) Uani 1 1 d .
C26 C 1.0206(11) 0.0845(11) -0.1322(9) 0.048(3) Uani 1 1 d .
H26 H 1.0207 0.0097 -0.1372 0.057 Uiso 1 1 calc R
C27 C 1.2065(10) -0.0347(10) -0.0261(10) 0.042(3) Uani 1 1 d .
C28 C 1.2218(10) -0.1442(9) -0.0367(8) 0.037(3) Uani 1 1 d U
H28 H 1.1650 -0.1507 -0.0800 0.045 Uiso 1 1 calc R
C29 C 1.3229(12) -0.2483(13) 0.0173(10) 0.055(3) Uani 1 1 d U
H29 H 1.3298 -0.3261 0.0145 0.066 Uiso 1 1 calc R
C30 C 1.4144(12) -0.2419(12) 0.0751(10) 0.050(3) Uani 1 1 d .
H30 H 1.4834 -0.3126 0.1081 0.060 Uiso 1 1 calc R
C31 C 1.3993(11) -0.1262(11) 0.0821(11) 0.048(3) Uani 1 1 d .
C32 C 1.2927(11) -0.0189(12) 0.0261(10) 0.045(3) Uani 1 1 d .
C33 C 1.4833(13) -0.1098(14) 0.1412(13) 0.063(4) Uani 1 1 d .
H33 H 1.5528 -0.1774 0.1791 0.075 Uiso 1 1 calc R
C34 C 1.4618(11) 0.0065(11) 0.1423(9) 0.046(3) Uani 1 1 d .
H34 H 1.5177 0.0203 0.1802 0.055 Uiso 1 1 calc R
C35 C 1.3549(10) 0.1078(11) 0.0864(10) 0.044(3) Uani 1 1 d .
H35 H 1.3413 0.1880 0.0871 0.053 Uiso 1 1 calc R
C100 C 0.3952(14) 0.1985(13) 0.3626(11) 0.062(4) Uani 1 1 d .
C200 C 0.7834(15) -0.0062(14) 0.4107(10) 0.082(5) Uani 1 1 d .
H20A H 0.8639 -0.0528 0.4463 0.123 Uiso 1 1 calc R
H20B H 0.7345 -0.0551 0.4412 0.123 Uiso 1 1 calc R
H20C H 0.7512 0.0717 0.4251 0.123 Uiso 1 1 calc R
O1 O 1.0543(7) 0.1625(7) 0.0938(7) 0.048(2) Uani 1 1 d .
O20 O 0.9749(7) 0.3308(8) -0.1163(7) 0.048(2) Uani 1 1 d .
O100 O 0.4893(8) 0.3578(9) 0.2920(9) 0.077(3) Uani 1 1 d .
O101 O 0.5551(9) 0.1825(10) 0.2291(9) 0.074(3) Uani 1 1 d .
O102 O 0.3611(8) 0.3435(8) 0.1609(6) 0.058(2) Uani 1 1 d .
O200 O 0.7841(9) 0.0182(10) 0.2985(8) 0.070(3) Uani 1 1 d .
H200 H 0.7165 0.0344 0.2712 0.105 Uiso 1 1 calc R
F1 F 0.3635(9) 0.1119(9) 0.3423(8) 0.099(3) Uani 1 1 d .
F2 F 0.2968(8) 0.2743(9) 0.3899(7) 0.086(3) Uani 1 1 d .
F3 F 0.4680(9) 0.1375(9) 0.4581(8) 0.092(3) Uani 1 1 d .
S1 S 0.4574(3) 0.2789(3) 0.2493(3) 0.0589(9) Uani 1 1 d .

loop_
_atom_site_aniso_label
_atom_site_aniso_U_11
_atom_site_aniso_U_22
_atom_site_aniso_U_33
_atom_site_aniso_U_23
_atom_site_aniso_U_13
_atom_site_aniso_U_12
Fe1 0.0528(11) 0.0472(11) 0.0440(11) -0.0319(9) 0.0079(8) -0.0270(9)
I1 0.0697(6) 0.0737(7) 0.0518(6) -0.0441(5) 0.0102(4) -0.0322(5)
I2 0.0635(6) 0.0760(7) 0.0618(6) -0.0393(5) -0.0004(4) -0.0346(5)
N1 0.043(5) 0.054(6) 0.036(5) -0.023(4) -0.004(4) -0.020(5)
N2 0.054(6) 0.050(6) 0.049(6) -0.029(5) 0.006(5) -0.027(5)
N20 0.066(6) 0.058(6) 0.028(5) -0.027(5) 0.012(4) -0.039(5)
N21 0.057(6) 0.071(7) 0.035(5) -0.038(5) 0.013(5) -0.036(6)
C1 0.054(7) 0.048(7) 0.042(7) -0.027(5) 0.003(5) -0.025(6)
C2 0.059(8) 0.049(7) 0.064(8) -0.041(6) 0.017(6) -0.025(6)
C3 0.074(9) 0.061(8) 0.055(8) -0.034(7) 0.022(7) -0.042(7)
C4 0.063(8) 0.078(9) 0.040(7) -0.042(7) 0.012(6) -0.038(7)
C5 0.058(7) 0.058(8) 0.058(8) -0.042(6) 0.007(6) -0.031(6)
C6 0.048(7) 0.063(8) 0.043(7) -0.037(6) 0.007(5) -0.029(6)
C7 0.056(7) 0.043(6) 0.024(5) -0.011(4) -0.008(5) -0.026(5)
C8 0.060(7) 0.053(7) 0.039(6) -0.027(5) 0.017(5) -0.038(6)
C9 0.062(8) 0.073(9) 0.039(7) -0.033(6) 0.007(6) -0.037(7)
C10 0.075(9) 0.050(8) 0.068(9) -0.032(7) 0.006(7) -0.038(7)
C11 0.072(9) 0.085(10) 0.050(8) -0.039(7) 0.018(7) -0.048(8)
C12 0.047(7) 0.067(9) 0.061(8) -0.038(7) 0.010(6) -0.024(7)
C13 0.041(6) 0.039(6) 0.055(7) -0.024(6) 0.009(5) -0.017(5)
C14 0.077(8) 0.036(6) 0.021(5) -0.004(4) 0.012(5) -0.024(6)
C15 0.044(7) 0.042(7) 0.045(7) -0.019(5) -0.005(5) -0.005(5)
C16 0.047(7) 0.051(7) 0.023(5) -0.014(4) -0.013(4) -0.011(5)
C20 0.044(6) 0.041(6) 0.040(6) -0.015(5) -0.001(5) -0.020(5)
C21 0.063(8) 0.049(7) 0.027(6) -0.013(5) -0.006(5) -0.021(6)
C22 0.057(7) 0.049(7) 0.031(6) -0.009(5) 0.002(5) -0.026(6)
C23 0.059(7) 0.060(8) 0.029(6) -0.020(5) -0.006(5) -0.028(6)
C24 0.056(7) 0.035(6) 0.048(7) -0.022(5) 0.005(6) -0.020(6)
C25 0.045(6) 0.033(6) 0.035(6) -0.013(4) -0.006(5) -0.011(5)
C26 0.074(9) 0.052(8) 0.042(7) -0.028(6) 0.018(6) -0.042(7)
C27 0.047(7) 0.029(6) 0.049(7) -0.019(5) 0.000(5) -0.008(5)
C28 0.055(7) 0.021(5) 0.018(5) 0.003(4) -0.020(4) 0.000(4)
C29 0.081(9) 0.067(8) 0.047(7) -0.035(6) 0.015(6) -0.046(8)
C30 0.052(7) 0.052(8) 0.043(7) -0.025(6) -0.004(6) -0.007(6)
C31 0.054(7) 0.040(7) 0.063(8) -0.032(6) 0.001(6) -0.017(6)
C32 0.059(7) 0.054(7) 0.040(7) -0.029(6) 0.011(6) -0.031(6)
C33 0.065(9) 0.071(10) 0.080(10) -0.050(8) 0.023(8) -0.035(8)
C34 0.069(8) 0.052(7) 0.027(6) -0.008(5) -0.010(5) -0.035(6)
C35 0.052(7) 0.035(6) 0.050(7) -0.018(5) -0.006(5) -0.017(5)
C100 0.085(11) 0.059(9) 0.041(7) -0.022(6) -0.012(7) -0.020(8)
C200 0.108(12) 0.075(10) 0.022(6) 0.003(6) -0.033(7) -0.003(9)
O1 0.060(5) 0.052(5) 0.058(5) -0.043(4) 0.011(4) -0.029(4)
O20 0.052(5) 0.059(5) 0.054(5) -0.038(4) 0.004(4) -0.027(4)
O100 0.080(7) 0.079(7) 0.107(9) -0.055(7) 0.007(6) -0.046(6)
O101 0.070(6) 0.083(7) 0.086(7) -0.057(6) 0.019(6) -0.023(6)
O102 0.066(6) 0.062(6) 0.037(5) -0.008(4) -0.022(4) -0.019(5)
O200 0.074(7) 0.080(7) 0.071(7) -0.045(6) 0.006(5) -0.028(6)
F1 0.139(9) 0.115(8) 0.097(7) -0.056(6) 0.036(6) -0.093(7)
F2 0.081(6) 0.115(8) 0.080(6) -0.057(6) 0.026(5) -0.037(6)
F3 0.101(7) 0.087(7) 0.070(6) -0.022(5) -0.011(5) -0.017(6)
S1 0.061(2) 0.073(2) 0.070(2) -0.0476(19) 0.0162(17) -0.0361(19)

loop_
_atom_type_symbol
_atom_type_description
_atom_type_scat_dispersion_real
_atom_type_scat_dispersion_imag
_atom_type_scat_source
C C 0.0181 0.0091 'International Tables Vol C Tables 4.2.6.8 and 6.1.1.4'
H H 0.0000 0.0000 'International Tables Vol C Tables 4.2.6.8 and 6.1.1.4'
O O 0.0492 0.0322 'International Tables Vol C Tables 4.2.6.8 and 6.1.1.4'
F F 0.0727 0.0534 'International Tables Vol C Tables 4.2.6.8 and 6.1.1.4'
S S 0.3331 0.5567 'International Tables Vol C Tables 4.2.6.8 and 6.1.1.4'
Fe Fe -1.1336 3.1974 'International Tables Vol C Tables 4.2.6.8 and 6.1.1.4'
I I -0.3257 6.8362 'International Tables Vol C Tables 4.2.6.8 and 6.1.1.4'
N N 0.0311 0.0180 'International Tables Vol C Tables 4.2.6.8 and 6.1.1.4'

loop_
_geom_angle_atom_site_label_1
_geom_angle_atom_site_label_2
_geom_angle_atom_site_label_3
_geom_angle
O1 Fe1 O20 93.6(4)
O1 Fe1 N2 176.2(3)
O20 Fe1 N2 89.3(4)
O1 Fe1 N21 88.0(3)
O20 Fe1 N21 95.3(4)
N2 Fe1 N21 94.3(4)
O1 Fe1 N1 94.6(3)
O20 Fe1 N1 87.5(3)
N2 Fe1 N1 83.0(4)
N21 Fe1 N1 176.2(4)
O1 Fe1 N20 88.7(3)
O20 Fe1 N20 177.1(3)
N2 Fe1 N20 88.5(4)
N21 Fe1 N20 83.1(4)
N1 Fe1 N20 94.1(4)
C7 N1 C8 121.9(9)
C7 N1 Fe1 124.7(8)
C8 N1 Fe1 113.5(7)
C16 N2 C13 119.3(10)
C16 N2 Fe1 128.0(8)
C13 N2 Fe1 112.6(7)
C35 N20 C32 123.7(11)
C35 N20 Fe1 127.1(8)
C32 N20 Fe1 109.2(8)
C26 N21 C27 121.4(9)
C26 N21 Fe1 124.7(9)
C27 N21 Fe1 113.9(7)
O1 C1 C2 119.2(10)
O1 C1 C6 123.0(10)
C2 C1 C6 117.8(10)
C3 C2 C1 122.9(11)
C3 C2 H2 118.6
C1 C2 H2 118.6
C2 C3 C4 119.1(11)
C2 C3 H3 120.5
C4 C3 H3 120.5
C5 C4 C3 119.6(10)
C5 C4 I1 121.2(8)
C3 C4 I1 119.1(9)
C4 C5 C6 122.3(10)
C4 C5 H5 118.9
C6 C5 H5 118.9
C5 C6 C7 117.5(10)
C5 C6 C1 118.3(10)
C7 C6 C1 124.2(9)
N1 C7 C6 125.6(10)
N1 C7 H7 117.2
C6 C7 H7 117.2
C9 C8 C13 121.8(10)
C9 C8 N1 126.1(10)
C13 C8 N1 112.1(9)
C8 C9 C10 117.9(10)
C8 C9 H9 121.0
C10 C9 H9 121.0
C11 C10 C9 124.1(11)
C11 C10 H10 118.0
C9 C10 H10 118.0
C10 C11 C12 118.2(12)
C10 C11 H11 120.9
C12 C11 H11 120.9
C14 C12 C11 125.1(12)
C14 C12 C13 116.5(11)
C11 C12 C13 118.4(11)
N2 C13 C8 118.8(10)
N2 C13 C12 121.5(10)
C8 C13 C12 119.6(10)
C15 C14 C12 121.0(11)
C15 C14 H14 119.5
C12 C14 H14 119.5
C14 C15 C16 118.4(10)
C14 C15 H15 120.8
C16 C15 H15 120.8
N2 C16 C15 123.0(11)
N2 C16 H16 118.5
C15 C16 H16 118.5
O20 C20 C25 127.5(11)
O20 C20 C21 115.5(10)
C25 C20 C21 116.8(10)
C22 C21 C20 121.0(11)
C22 C21 H21 119.5
C20 C21 H21 119.5
C21 C22 C23 121.0(11)
C21 C22 H22 119.5
C23 C22 H22 119.5
C24 C23 C22 119.9(10)
C24 C23 I2 118.6(9)
C22 C23 I2 121.6(9)
C23 C24 C25 120.6(10)
C23 C24 H24 119.7
C25 C24 H24 119.7
C20 C25 C24 120.5(10)
C20 C25 C26 122.3(10)
C24 C25 C26 117.0(9)
N21 C26 C25 125.0(10)
N21 C26 H26 117.5
C25 C26 H26 117.5
C28 C27 C32 121.8(11)
C28 C27 N21 126.3(10)
C32 C27 N21 111.7(9)
C27 C28 C29 119.2(10)
C27 C28 H28 120.4
C29 C28 H28 120.4
C28 C29 C30 122.8(11)
C28 C29 H29 118.6
C30 C29 H29 118.6
C29 C30 C31 117.3(12)
C29 C30 H30 121.3
C31 C30 H30 121.3
C30 C31 C33 122.2(12)
C30 C31 C32 119.0(11)
C33 C31 C32 118.8(11)
N20 C32 C27 122.0(12)
N20 C32 C31 118.3(11)
C27 C32 C31 119.5(10)
C34 C33 C31 118.1(13)
C34 C33 H33 120.9
C31 C33 H33 120.9
C33 C34 C35 120.4(11)
C33 C34 H34 119.8
C35 C34 H34 119.8
N20 C35 C34 120.6(10)
N20 C35 H35 119.7
C34 C35 H35 119.7
F2 C100 F3 104.9(11)
F2 C100 F1 105.6(12)
F3 C100 F1 105.8(12)
F2 C100 S1 112.7(10)
F3 C100 S1 113.6(11)
F1 C100 S1 113.4(9)
O200 C200 H20A 109.5
O200 C200 H20B 109.5
H20A C200 H20B 109.5
O200 C200 H20C 109.5
H20A C200 H20C 109.5
H20B C200 H20C 109.5
C1 O1 Fe1 127.9(7)
C20 O20 Fe1 124.6(7)
C200 O200 H200 109.5
O100 S1 O101 114.9(6)
O100 S1 O102 114.7(6)
O101 S1 O102 114.5(6)
O100 S1 C100 103.2(6)
O101 S1 C100 104.0(7)
O102 S1 C100 103.3(6)

loop_
_geom_bond_atom_site_label_1
_geom_bond_atom_site_label_2
_geom_bond_distance
Fe1 O1 1.874(8)
Fe1 O20 1.878(8)
Fe1 N2 1.939(10)
Fe1 N21 1.948(9)
Fe1 N1 1.965(9)
Fe1 N20 2.010(10)
I1 C4 2.088(10)
I2 C23 2.104(10)
N1 C7 1.291(13)
N1 C8 1.421(13)
N2 C16 1.324(13)
N2 C13 1.374(13)
N20 C35 1.281(13)
N20 C32 1.352(13)
N21 C26 1.312(14)
N21 C27 1.419(15)
C1 O1 1.328(12)
C1 C2 1.390(16)
C1 C6 1.435(14)
C2 C3 1.375(15)
C2 H2 0.9500
C3 C4 1.418(15)
C3 H3 0.9500
C4 C5 1.354(16)
C5 C6 1.416(14)
C5 H5 0.9500
C6 C7 1.428(15)
C7 H7 0.9500
C8 C9 1.385(15)
C8 C13 1.386(14)
C9 C10 1.392(17)
C9 H9 0.9500
C10 C11 1.373(16)
C10 H10 0.9500
C11 C12 1.431(17)
C11 H11 0.9500
C12 C14 1.394(15)
C12 C13 1.446(16)
C14 C15 1.394(16)
C14 H14 0.9500
C15 C16 1.403(16)
C15 H15 0.9500
C16 H16 0.9500
C20 O20 1.341(12)
C20 C25 1.378(14)
C20 C21 1.406(15)
C21 C22 1.381(14)
C21 H21 0.9500
C22 C23 1.381(16)
C22 H22 0.9500
C23 C24 1.314(16)
C24 C25 1.446(14)
C24 H24 0.9500
C25 C26 1.447(16)
C26 H26 0.9500
C27 C28 1.354(14)
C27 C32 1.378(15)
C28 C29 1.408(17)
C28 H28 0.9500
C29 C30 1.409(16)
C29 H29 0.9500
C30 C31 1.413(16)
C30 H30 0.9500
C31 C33 1.413(17)
C31 C32 1.470(18)
C33 C34 1.373(17)
C33 H33 0.9500
C34 C35 1.442(16)
C34 H34 0.9500
C35 H35 0.9500
C100 F2 1.351(16)
C100 F3 1.356(14)
C100 F1 1.368(15)
C100 S1 1.776(15)
C200 O200 1.366(14)
C200 H20A 0.9800
C200 H20B 0.9800
C200 H20C 0.9800
O100 S1 1.439(8)
O101 S1 1.440(9)
O102 S1 1.459(8)
O200 H200 0.8400
